data_2206922
loop_
_publ_author_name
'Alpaslan, G\"okhan'
'\"Ozdamar, \"Ozg\"ur'
'Odaba\,soglu, Mustafa'
'Ersanl\?i, Cem C\"uneyt'
'Erd\"onmez, Ahmet'
'Ocak \'Iskeleli, Nazan'

_publ_section_title
;
 (<i>Z</i>)-Ethyl
 4-chloro-2-[2-(2-methoxyphenyl)hydrazono]-3-oxobutanoate
;
_journal_issue 10
_journal_name_full 'Acta Crystallographica Section E'
_journal_page_first o3442
_journal_page_last o3444
_journal_paper_doi 10.1107/S1600536805030163
_journal_volume 61
_journal_year 2005
_chemical_formula_iupac 'C13 H15 Cl N2 O4'
_chemical_formula_moiety 'C13 H15 Cl N2 O4'
_chemical_formula_sum 'C13 H15 Cl N2 O4'
_chemical_formula_weight 298.72
_chemical_name_systematic
;
(Z)-ethyl 4-chloro-2-(2-(2-methoxyphenyl)hydrazono)-3-oxobutanoate
;
_space_group_IT_number 2
_symmetry_cell_setting triclinic
_symmetry_space_group_name_Hall '-P 1'
_symmetry_space_group_name_H-M 'P -1'
_atom_sites_solution_hydrogens geom
_atom_sites_solution_primary direct
_atom_sites_solution_secondary difmap
_audit_creation_method SHELXL-97
_cell_angle_alpha 107.615(5)
_cell_angle_beta 103.543(5)
_cell_angle_gamma 94.952(5)
_cell_formula_units_Z 2
_cell_length_a 8.605(5)
_cell_length_b 8.981(5)
_cell_length_c 9.974(5)
_cell_measurement_reflns_used 8830
_cell_measurement_temperature 296(2)
_cell_measurement_theta_max 27.2
_cell_measurement_theta_min 2.4
_cell_volume 703.9(7)
_computing_cell_refinement X-AREA
_computing_data_collection 'X-AREA (Stoe & Cie, 2002)'
_computing_data_reduction 'X-RED32 (Stoe & Cie, 2002)'
_computing_molecular_graphics 'ORTEP-3 for Windows (Farrugia, 1997)'
_computing_publication_material 'WinGX (Farrugia, 1999)'
_computing_structure_refinement 'SHELXL97 (Sheldrick, 1997)'
_computing_structure_solution 'SHELXS97 (Sheldrick, 1990)'
_diffrn_ambient_temperature 296(2)
_diffrn_detector_area_resol_mean 6.67
_diffrn_measured_fraction_theta_full 1.00
_diffrn_measured_fraction_theta_max 1.00
_diffrn_measurement_device_type 'STOE IPDS-II'
_diffrn_measurement_method w
_diffrn_radiation_monochromator graphite
_diffrn_radiation_source 'fine-focus sealed tube'
_diffrn_radiation_type MoK\a
_diffrn_radiation_wavelength 0.71069
_diffrn_reflns_av_R_equivalents 0.027
_diffrn_reflns_av_sigmaI/netI 0.025
_diffrn_reflns_limit_h_max 10
_diffrn_reflns_limit_h_min -10
_diffrn_reflns_limit_k_max 11
_diffrn_reflns_limit_k_min -11
_diffrn_reflns_limit_l_max 12
_diffrn_reflns_limit_l_min -12
_diffrn_reflns_number 10993
_diffrn_reflns_theta_full 26.0
_diffrn_reflns_theta_max 26.0
_diffrn_reflns_theta_min 2.4
_diffrn_standards_decay_% 0
_diffrn_standards_number 0
_exptl_absorpt_coefficient_mu 0.286
_exptl_absorpt_correction_T_max 0.964
_exptl_absorpt_correction_T_min 0.885
_exptl_absorpt_correction_type integration
_exptl_absorpt_process_details '(X-RED32; Stoe & Cie, 2002)'
_exptl_crystal_colour yellow
_exptl_crystal_density_diffrn 1.409
_exptl_crystal_density_method 'not measured'
_exptl_crystal_description Prism
_exptl_crystal_F_000 312
_exptl_crystal_size_max 0.49
_exptl_crystal_size_mid 0.36
_exptl_crystal_size_min 0.14
_refine_diff_density_max 0.15
_refine_diff_density_min -0.18
_refine_ls_extinction_method none
_refine_ls_goodness_of_fit_ref 1.03
_refine_ls_hydrogen_treatment mixed
_refine_ls_matrix_type full
_refine_ls_number_parameters 187
_refine_ls_number_reflns 2741
_refine_ls_number_restraints 0
_refine_ls_restrained_S_all 1.03
_refine_ls_R_factor_all 0.062
_refine_ls_R_factor_gt 0.040
_refine_ls_shift/su_max 0.001
_refine_ls_shift/su_mean <0.001
_refine_ls_structure_factor_coef Fsqd
_refine_ls_weighting_details 'calc w=1/[\s^2^(Fo^2^)+(0.0645P)^2^+0.0281P] where P=(Fo^2^+2Fc^2^)/3'
_refine_ls_weighting_scheme calc
_refine_ls_wR_factor_gt 0.107
_refine_ls_wR_factor_ref 0.117
_reflns_number_gt 1906
_reflns_number_total 2741
_reflns_threshold_expression 'I >2\s(I)'
_cod_data_source_file ci6657.cif
_cod_data_source_block I
_cod_depositor_comments
;
The following automatic conversions were performed:
'_symmetry_cell_setting' value 'Triclinic' changed to 'triclinic'
according to '/home/saulius/struct/CIF-dictionaries/cif_core.dic'
dictionary named 'cif_core.dic' version 2.4.1 from 2010-06-29.

Automatic conversion script
Id: cif_fix_enum 1527 2010-12-29 10:47:43Z saulius 

The following automatic conversions were performed:

'_symmetry_cell_setting' value 'Triclinic' changed to 'triclinic'
according to /home/saulius/struct/CIF-dictionaries/cif_core.dic
dictionary named 'cif_core.dic' version 2.4.1 from 2010-06-29.

Automatic conversion script
Id: cif_fix_values 1715 2011-07-08 13:25:40Z adriana 
;
_cod_database_code 2206922
_cod_database_fobs_code 2206922

loop_
_symmetry_equiv_pos_as_xyz
'x, y, z'
'-x, -y, -z'

loop_
_atom_site_label
_atom_site_fract_x
_atom_site_fract_y
_atom_site_fract_z
_atom_site_U_iso_or_equiv
_atom_site_adp_type
_atom_site_calc_flag
_atom_site_refinement_flags
_atom_site_occupancy
_atom_site_type_symbol
C1 0.1950(2) 0.5853(2) 0.4889(2) 0.0594(5) Uani d . 1 C
C2 0.1743(3) 0.7305(3) 0.5723(2) 0.0744(6) Uani d . 1 C
H2 0.2404 0.7782 0.6673 0.089 Uiso calc R 1 H
C3 0.0556(3) 0.8064(3) 0.5156(3) 0.0921(7) Uani d . 1 C
H3 0.0405 0.9043 0.5725 0.110 Uiso calc R 1 H
C4 -0.0399(3) 0.7356(4) 0.3742(4) 0.0964(9) Uani d . 1 C
H4 -0.1204 0.7861 0.3361 0.116 Uiso calc R 1 H
C5 -0.0184(3) 0.5927(4) 0.2894(3) 0.0833(7) Uani d . 1 C
H5 -0.0828 0.5474 0.1935 0.100 Uiso calc R 1 H
C6 0.0993(2) 0.5143(3) 0.3454(2) 0.0655(5) Uani d . 1 C
C7 0.0222(3) 0.2850(4) 0.1324(2) 0.0999(8) Uani d . 1 C
H7A -0.0867 0.2728 0.1408 0.120 Uiso calc R 1 H
H7B 0.0507 0.1824 0.0953 0.120 Uiso calc R 1 H
H7C 0.0293 0.3426 0.0665 0.120 Uiso calc R 1 H
C8 0.4985(2) 0.4883(2) 0.74401(18) 0.0521(4) Uani d . 1 C
C9 0.5891(2) 0.5861(2) 0.89488(19) 0.0554(4) Uani d . 1 C
C10 0.5456(3) 0.7501(2) 0.9452(2) 0.0768(6) Uani d . 1 C
H10A 0.4391 0.7408 0.9618 0.092 Uiso calc R 1 H
H10B 0.5400 0.7961 0.8682 0.092 Uiso calc R 1 H
C11 0.5138(2) 0.3230(2) 0.67202(19) 0.0568(4) Uani d . 1 C
C12 0.6319(3) 0.1000(2) 0.6823(2) 0.0728(6) Uani d . 1 C
H12A 0.6634 0.0902 0.5931 0.087 Uiso calc R 1 H
H12B 0.5289 0.0308 0.6572 0.087 Uiso calc R 1 H
C13 0.7580(3) 0.0549(3) 0.7864(3) 0.0876(7) Uani d . 1 C
H13A 0.8588 0.1253 0.8119 0.105 Uiso calc R 1 H
H13B 0.7719 -0.0519 0.7413 0.105 Uiso calc R 1 H
H13C 0.7243 0.0623 0.8731 0.105 Uiso calc R 1 H
N1 0.30838(19) 0.5002(2) 0.54512(17) 0.0570(4) Uani d . 1 N
N2 0.39947(17) 0.56386(17) 0.67872(15) 0.0536(4) Uani d . 1 N
O1 0.43650(18) 0.24860(17) 0.54691(14) 0.0750(4) Uani d . 1 O
O2 0.61716(17) 0.26297(15) 0.75319(13) 0.0645(4) Uani d . 1 O
O3 0.68687(18) 0.54210(16) 0.97574(14) 0.0745(4) Uani d . 1 O
O4 0.13042(18) 0.3696(2) 0.27202(15) 0.0792(4) Uani d . 1 O
Cl1 0.68642(8) 0.87846(7) 1.10700(6) 0.0881(2) Uani d . 1 Cl
H1 0.307(3) 0.412(3) 0.499(3) 0.074(7) Uiso d . 1 H

loop_
_atom_site_aniso_label
_atom_site_aniso_U_11
_atom_site_aniso_U_22
_atom_site_aniso_U_33
_atom_site_aniso_U_12
_atom_site_aniso_U_13
_atom_site_aniso_U_23
C1 0.0548(10) 0.0677(12) 0.0561(10) 0.0082(9) 0.0013(8) 0.0322(9)
C2 0.0797(14) 0.0692(13) 0.0743(13) 0.0188(11) 0.0049(11) 0.0345(11)
C3 0.0944(17) 0.0855(17) 0.1098(19) 0.0348(14) 0.0165(15) 0.0550(16)
C4 0.0746(15) 0.113(2) 0.120(2) 0.0290(15) 0.0056(15) 0.077(2)
C5 0.0612(12) 0.117(2) 0.0773(14) 0.0083(13) -0.0049(11) 0.0605(16)
C6 0.0543(11) 0.0858(15) 0.0559(11) 0.0069(10) 0.0002(9) 0.0357(11)
C7 0.0833(16) 0.132(2) 0.0541(12) 0.0032(15) -0.0121(11) 0.0154(13)
C8 0.0550(10) 0.0515(10) 0.0448(8) 0.0088(8) 0.0018(7) 0.0180(7)
C9 0.0594(10) 0.0522(10) 0.0473(9) 0.0079(8) 0.0005(8) 0.0176(8)
C10 0.0890(15) 0.0580(11) 0.0575(11) 0.0137(10) -0.0155(10) 0.0089(9)
C11 0.0562(10) 0.0590(11) 0.0493(9) 0.0110(9) 0.0043(8) 0.0172(8)
C12 0.0932(15) 0.0572(11) 0.0577(11) 0.0294(11) 0.0055(10) 0.0116(9)
C13 0.1139(19) 0.0707(14) 0.0689(14) 0.0370(14) 0.0027(13) 0.0210(11)
N1 0.0586(9) 0.0589(10) 0.0445(8) 0.0112(8) -0.0041(7) 0.0178(7)
N2 0.0542(8) 0.0565(8) 0.0437(7) 0.0071(7) -0.0008(6) 0.0190(6)
O1 0.0829(9) 0.0651(8) 0.0530(8) 0.0236(7) -0.0093(7) 0.0038(6)
O2 0.0781(9) 0.0546(7) 0.0503(7) 0.0203(6) -0.0010(6) 0.0140(6)
O3 0.0829(9) 0.0653(8) 0.0560(7) 0.0185(7) -0.0161(7) 0.0177(6)
O4 0.0683(9) 0.1021(12) 0.0498(7) 0.0104(8) -0.0073(6) 0.0196(8)
Cl1 0.1087(5) 0.0644(3) 0.0593(3) 0.0090(3) -0.0121(3) 0.0034(2)

loop_
_atom_type_symbol
_atom_type_description
_atom_type_scat_dispersion_real
_atom_type_scat_dispersion_imag
_atom_type_scat_source
C C 0.0033 0.0016 'International Tables Vol C Tables 4.2.6.8 and 6.1.1.4'
H H 0.0000 0.0000 'International Tables Vol C Tables 4.2.6.8 and 6.1.1.4'
N N 0.0061 0.0033 'International Tables Vol C Tables 4.2.6.8 and 6.1.1.4'
O O 0.0106 0.0060 'International Tables Vol C Tables 4.2.6.8 and 6.1.1.4'
Cl Cl 0.1484 0.1585 'International Tables Vol C Tables 4.2.6.8 and 6.1.1.4'

loop_
_geom_angle_atom_site_label_1
_geom_angle_atom_site_label_2
_geom_angle_atom_site_label_3
_geom_angle
_geom_angle_publ_flag
C2 C1 C6 120.45(19) ?
C2 C1 N1 121.94(18) ?
C6 C1 N1 117.6(2) ?
C1 C2 C3 120.2(2) ?
C1 C2 H2 119.9 ?
C3 C2 H2 119.9 ?
C4 C3 C2 119.4(3) ?
C4 C3 H3 120.3 ?
C2 C3 H3 120.3 ?
C5 C4 C3 120.9(2) ?
C5 C4 H4 119.5 ?
C3 C4 H4 119.5 ?
C4 C5 C6 120.3(2) ?
C4 C5 H5 119.8 ?
C6 C5 H5 119.8 ?
O4 C6 C5 125.7(2) ?
O4 C6 C1 115.59(18) ?
C5 C6 C1 118.7(2) ?
O4 C7 H7A 109.5 ?
O4 C7 H7B 109.5 ?
H7A C7 H7B 109.5 ?
O4 C7 H7C 109.5 ?
H7A C7 H7C 109.5 ?
H7B C7 H7C 109.5 ?
N2 C8 C11 122.51(15) ?
N2 C8 C9 112.68(16) y
C11 C8 C9 124.8(2) y
O3 C9 C8 124.6(2) y
O3 C9 C10 121.01(16) ?
C8 C9 C10 114.38(15) y
C9 C10 Cl1 112.93(14) ?
C9 C10 H10A 109.0 ?
Cl1 C10 H10A 109.0 ?
C9 C10 H10B 109.0 ?
Cl1 C10 H10B 109.0 ?
H10A C10 H10B 107.8 ?
O1 C11 O2 123.04(18) y
O1 C11 C8 121.8(2) ?
O2 C11 C8 115.15(15) y
O2 C12 C13 107.74(17) ?
O2 C12 H12A 110.2 ?
C13 C12 H12A 110.2 ?
O2 C12 H12B 110.2 ?
C13 C12 H12B 110.2 ?
H12A C12 H12B 108.5 ?
C12 C13 H13A 109.5 ?
C12 C13 H13B 109.5 ?
H13A C13 H13B 109.5 ?
C12 C13 H13C 109.5 ?
H13A C13 H13C 109.5 ?
H13B C13 H13C 109.5 ?
N2 N1 C1 118.9(2) y
N2 N1 H1 121.6(18) ?
C1 N1 H1 119.1(18) ?
N1 N2 C8 122.97(16) y
C11 O2 C12 115.11(15) ?
C6 O4 C7 117.03(19) ?

loop_
_geom_bond_atom_site_label_1
_geom_bond_atom_site_label_2
_geom_bond_distance
_geom_bond_publ_flag
C1 C2 1.370(3) ?
C1 C6 1.392(3) ?
C1 N1 1.408(2) ?
C2 C3 1.382(3) ?
C2 H2 0.93 ?
C3 C4 1.376(4) ?
C3 H3 0.93 ?
C4 C5 1.362(4) ?
C4 H4 0.93 ?
C5 C6 1.389(3) ?
C5 H5 0.93 ?
C6 O4 1.368(3) y
C7 O4 1.419(3) y
C7 H7A 0.96 ?
C7 H7B 0.96 ?
C7 H7C 0.96 ?
C8 N2 1.311(2) ?
C8 C11 1.473(3) ?
C8 C9 1.475(2) ?
C9 O3 1.203(2) y
C9 C10 1.516(3) ?
C10 Cl1 1.766(2) ?
C10 H10A 0.97 ?
C10 H10B 0.97 ?
C11 O1 1.215(2) y
C11 O2 1.321(2) y
C12 O2 1.451(2) y
C12 C13 1.491(3) ?
C12 H12A 0.97 ?
C12 H12B 0.97 ?
C13 H13A 0.96 ?
C13 H13B 0.96 ?
C13 H13C 0.96 ?
N1 N2 1.300(2) ?
N1 H1 0.79(2) ?

loop_
_geom_hbond_atom_site_label_D
_geom_hbond_atom_site_label_H
_geom_hbond_atom_site_label_A
_geom_hbond_site_symmetry_A
_geom_hbond_distance_DH
_geom_hbond_distance_HA
_geom_hbond_distance_DA
_geom_hbond_angle_DHA
C5 H5 O3 1_454 0.93 2.56 3.413(3) 153
N1 H1 O1 . 0.79(2) 2.02(2) 2.602(2) 131(2)
N1 H1 O4 . 0.79(2) 2.31(2) 2.635(2) 106(2)

loop_
_geom_torsion_atom_site_label_1
_geom_torsion_atom_site_label_2
_geom_torsion_atom_site_label_3
_geom_torsion_atom_site_label_4
_geom_torsion
_geom_torsion_publ_flag
C6 C1 C2 C3 1.4(3) ?
N1 C1 C2 C3 -176.44(19) ?
C1 C2 C3 C4 -0.8(4) ?
C2 C3 C4 C5 -0.5(4) ?
C3 C4 C5 C6 1.1(4) ?
C4 C5 C6 O4 178.8(2) ?
C4 C5 C6 C1 -0.5(3) ?
C2 C1 C6 O4 179.86(18) ?
N1 C1 C6 O4 -2.2(2) y
C2 C1 C6 C5 -0.8(3) ?
N1 C1 C6 C5 177.21(18) ?
N2 C8 C9 O3 -179.88(17) ?
C11 C8 C9 O3 0.6(3) ?
N2 C8 C9 C10 2.1(2) ?
C11 C8 C9 C10 -177.41(18) ?
O3 C9 C10 Cl1 15.7(3) ?
C8 C9 C10 Cl1 -166.16(14) ?
N2 C8 C11 O1 1.0(3) ?
C9 C8 C11 O1 -179.55(18) ?
N2 C8 C11 O2 -179.07(16) ?
C9 C8 C11 O2 0.4(3) ?
C2 C1 N1 N2 -2.2(3) ?
C6 C1 N1 N2 179.89(16) ?
C1 N1 N2 C8 174.2(2) y
C11 C8 N2 N1 -0.8(3) ?
C9 C8 N2 N1 179.69(16) ?
O1 C11 O2 C12 -0.2(3) ?
C8 C11 O2 C12 179.9(2) ?
C13 C12 O2 C11 177.42(18) ?
C5 C6 O4 C7 -7.0(3) ?
C1 C6 O4 C7 172.30(19) ?

loop_
_cod_related_entry_id
_cod_related_entry_database
_cod_related_entry_code
1 ChemSpider 21180294
